data_7027731
loop_
_publ_author_name
'B\'elanger, Suzanne'
'Gilbertson, Michelle'
'Yoon, Dong I.'
'Stern, Charlotte L.'
'Dang, Xiaojun'
'Hupp, Joseph T.'

_publ_section_title
;
 A luminescent tricarbonylchlororhenium(I) complex featuring a flexible
 &#x201C;crown ether&#x201D; ligand. Manipulation of photoexcited state
 properties via binding of small cations&#x200A;&#x2020;
;
_journal_issue 19
_journal_name_full 'Journal of the Chemical Society, Dalton Transactions'
_journal_page_first 3407
_journal_paper_doi 10.1039/a906106a
_journal_year 1999
_chemical_formula_sum 'C23 H24 Cl N2 O11 Re'
_chemical_formula_weight 726.11
_space_group_IT_number 14
_symmetry_cell_setting monoclinic
_symmetry_Int_Tables_number 14
_symmetry_space_group_name_Hall '-P 2ybc'
_symmetry_space_group_name_H-M 'P 1 21/c 1'
_audit_creation_date 1998-12-04
_audit_creation_method 'by teXsan v1.7'
_audit_update_record
;
?
;
_cell_angle_alpha 90
_cell_angle_beta 111.654(1)
_cell_angle_gamma 90
_cell_formula_units_Z 4
_cell_length_a 14.8661(11)
_cell_length_b 16.9066(12)
_cell_length_c 11.6709(8)
_cell_measurement_reflns_used 0
_cell_measurement_temperature 153(2)
_cell_measurement_theta_max 0.0
_cell_measurement_theta_min 0.0
_cell_volume 2726.3(3)
_computing_cell_refinement 'Bruker SMART'
_computing_data_collection 'Bruker SMART'
_computing_data_reduction 'Bruker SHELXTL'
_computing_publication_material 'teXsan (MSC, 1995)'
_computing_structure_refinement 'teXsan (MSC, 1995)'
_computing_structure_solution
;
SHELXS86 (Sheldrick, 1985)
;
_diffrn_ambient_temperature 153(2)
_diffrn_measurement_device_type 'CCD detector'
_diffrn_measurement_method 'psi and omega scans'
_diffrn_orient_matrix_UB_11 0.00000
_diffrn_orient_matrix_UB_12 0.00000
_diffrn_orient_matrix_UB_13 0.00000
_diffrn_orient_matrix_UB_21 0.00000
_diffrn_orient_matrix_UB_22 0.00000
_diffrn_orient_matrix_UB_23 0.00000
_diffrn_orient_matrix_UB_31 0.00000
_diffrn_orient_matrix_UB_32 0.00000
_diffrn_orient_matrix_UB_33 0.00000
_diffrn_radiation_monochromator graphite
_diffrn_radiation_source 'sealed tube'
_diffrn_radiation_type 'Mo K\a'
_diffrn_radiation_wavelength 0.7107
_diffrn_reflns_av_R_equivalents 0.05612
_diffrn_reflns_av_sigmaI/netI 0.050
_diffrn_reflns_limit_h_max 19
_diffrn_reflns_limit_h_min -19
_diffrn_reflns_limit_k_max 22
_diffrn_reflns_limit_k_min -22
_diffrn_reflns_limit_l_max 15
_diffrn_reflns_limit_l_min -15
_diffrn_reflns_number 25150
_diffrn_reflns_reduction_process 'Lp corrections applied'
_diffrn_reflns_theta_max 28.24
_diffrn_reflns_theta_min 1.21
_exptl_absorpt_coefficient_mu 4.617
_exptl_absorpt_correction_type integration
_exptl_crystal_colour 'pale yellow'
_exptl_crystal_density_diffrn 1.769
_exptl_crystal_density_meas ?
_exptl_crystal_description 'long plates'
_exptl_crystal_F_000 1424.00
_exptl_crystal_size_max 0.246
_exptl_crystal_size_mid 0.230
_exptl_crystal_size_min 0.036
_refine_diff_density_max 2.05
_refine_diff_density_min -1.46
_refine_ls_extinction_method none
_refine_ls_goodness_of_fit_all 1.428
_refine_ls_goodness_of_fit_obs 1.428
_refine_ls_hydrogen_treatment noref
_refine_ls_matrix_type full
_refine_ls_number_constraints 0
_refine_ls_number_parameters 0
_refine_ls_number_reflns 6534
_refine_ls_number_restraints 2
_refine_ls_R_factor_all 0.0658
_refine_ls_shift/esd_max 0.0000
_refine_ls_shift/esd_mean 0.0220
_refine_ls_structure_factor_coef Fsqd
_refine_ls_weighting_details 'w = 1/[\s^2^(Fo) + 0.00010|Fo|^2^]'
_refine_ls_weighting_scheme calc
_refine_ls_wR_factor_all 0.0830
_reflns_number_observed 6534
_reflns_number_total 6757
_reflns_observed_criterion >0.00\s(I)
_cod_data_source_file 906106asup1.cif
_cod_data_source_block monoclinic
_cod_depositor_comments
;
The following automatic conversions were performed:

'_exptl_crystal_density_meas' value 'not measured' was changed to '?'
- the value is perceived as not measured.

Automatic conversion script
Id: cif_fix_values 3008 2015-01-20 13:52:24Z robertas 

The following automatic conversions were performed:

'_refine_ls_weighting_scheme' value 'w = 1/[\s^2^(Fo) +
0.00010|Fo|^2^]' was changed to 'calc'. New tag
'_refine_ls_weighting_details' was created. The value of the new tag
was set to 'w = 1/[\s^2^(Fo) + 0.00010|Fo|^2^]'.

Automatic conversion script
Id: cif_fix_values 3143 2015-03-26 13:38:13Z robertas 
;
_cod_original_sg_symbol_H-M 'P 21/c     '
_cod_original_formula_sum 'C23 H24 Cl N2 O11 Re '
_cod_database_code 7027731

loop_
_symmetry_equiv_pos_as_xyz
'   +x,   +y,   +z'
'   -x,1/2+y,1/2-z'
'   -x,   -y,   -z'
'   +x,1/2-y,1/2+z'

loop_
_atom_site_aniso_label
_atom_site_aniso_U_11
_atom_site_aniso_U_22
_atom_site_aniso_U_33
_atom_site_aniso_U_12
_atom_site_aniso_U_13
_atom_site_aniso_U_23
Re(1) 0.02385(9) 0.0341(1) 0.02436(8) -0.00136(9) 0.00961(6) -0.00108(9)
Cl(1a) 0.033(1) 0.044(1) 0.026(1) -0.004(1) 0.0115(9) -0.001(1)
Cl(1b) 0.042(2) 0.030(2) 0.026(2) 0.005(3) 0.014(2) -0.011(2)
O(1) 0.049(2) 0.085(3) 0.033(2) 0.005(2) 0.026(2) 0.002(2)
O(2) 0.044(2) 0.068(3) 0.039(2) -0.010(2) 0.022(2) 0.004(2)
O(3) 0.038(2) 0.248(7) 0.078(3) -0.013(4) 0.031(2) -0.064(4)
O(4) 0.053(3) 0.066(3) 0.097(3) 0.010(2) 0.025(2) 0.002(2)
O(5) 0.048(3) 0.084(3) 0.127(4) 0.021(3) 0.051(3) 0.024(3)
O(6) 0.025(2) 0.124(4) 0.044(2) 0.002(2) 0.005(2) -0.004(2)
O(7) 0.053(3) 0.191(6) 0.045(2) 0.023(3) 0.004(2) -0.033(3)
O(8) 0.030(2) 0.052(2) 0.035(2) 0.005(2) 0.008(1) 0.007(2)
O(9) 0.032(2) 0.057(2) 0.036(2) 0.000(2) 0.019(1) 0.011(2)
O(10a) 0.048(5) 0.039(4) 0.044(5) -0.015(4) 0.004(3) -0.016(3)
O(11b) 0.018(8) 0.033(9) 0.06(1) 0.001(7) 0.008(8) -0.002(8)
O(11a) 0.054(7) 0.094(8) 0.19(1) -0.024(6) 0.061(8) -0.050(9)
O(11c) 0.06(1) 0.08(1) 0.14(2) 0.054(9) 0.010(8) 0.04(1)
N(1) 0.030(2) 0.038(2) 0.024(2) -0.004(2) 0.012(1) -0.005(1)
N(2) 0.023(2) 0.042(2) 0.028(2) -0.005(2) 0.011(1) -0.006(2)
C(1) 0.038(3) 0.047(3) 0.024(2) -0.016(2) 0.013(2) -0.013(2)
C(2) 0.035(3) 0.052(3) 0.029(2) -0.016(2) 0.014(2) -0.007(2)
C(3) 0.031(2) 0.041(3) 0.028(2) 0.000(2) 0.014(2) 0.004(2)
C(4) 0.038(3) 0.042(3) 0.025(2) 0.002(2) 0.014(2) -0.004(2)
C(5) 0.034(3) 0.046(3) 0.022(2) -0.002(2) 0.008(2) -0.007(2)
C(6) 0.040(3) 0.049(3) 0.032(2) 0.006(2) 0.020(2) 0.011(2)
C(7) 0.075(5) 0.169(7) 0.065(4) -0.057(4) 0.054(4) 0.001(5)
C(8) 0.055(4) 0.23(1) 0.076(3) -0.023(5) 0.046(3) -0.044(6)
C(9) 0.041(3) 0.079(5) 0.110(4) 0.004(3) 0.039(3) 0.020(4)
C(10) 0.041(4) 0.090(5) 0.114(5) 0.007(4) 0.008(4) 0.040(4)
C(11) 0.045(4) 0.072(4) 0.093(4) 0.002(3) 0.031(3) -0.015(3)
C(12) 0.047(3) 0.082(4) 0.072(4) 0.005(4) 0.025(3) -0.007(3)
C(13) 0.039(4) 0.095(5) 0.077(5) 0.008(4) 0.019(3) 0.011(4)
C(14) 0.032(3) 0.144(7) 0.058(4) 0.010(4) -0.006(2) 0.004(4)
C(15) 0.031(2) 0.121(6) 0.044(2) -0.002(3) 0.007(2) -0.018(3)
C(16) 0.029(2) 0.068(4) 0.034(2) 0.008(2) 0.007(2) 0.000(2)
C(17) 0.030(2) 0.062(3) 0.037(2) 0.008(3) 0.015(2) -0.006(2)
C(18) 0.027(2) 0.062(3) 0.029(2) -0.001(2) 0.014(2) -0.010(2)
C(19) 0.029(2) 0.045(3) 0.026(2) -0.003(2) 0.016(2) -0.004(2)
C(20) 0.037(2) 0.055(3) 0.024(2) 0.002(2) 0.011(2) -0.007(2)
C(21) 0.031(2) 0.029(2) 0.035(2) 0.004(2) 0.019(1) 0.004(2)
C(22) 0.020(2) 0.046(3) 0.024(2) 0.008(2) 0.005(2) -0.001(2)
C(23a) 0.038(6) 0.034(6) 0.039(7) 0.007(7) 0.008(5) 0.003(6)

loop_
_atom_site_label
_atom_site_fract_x
_atom_site_fract_y
_atom_site_fract_z
_atom_site_U_iso_or_equiv
_atom_site_occupancy
_atom_site_refinement_flags
_atom_site_thermal_displace_type
_atom_site_calc_flag
Re(1) 0.13453(1) 0.66268(1) 0.16343(2) 0.02722(4) 1.000 . Uani d
Cl(1a) 0.1127(2) 0.7938(2) 0.2380(2) 0.0343(6) 0.600 . Uani d
Cl(1b) 0.1387(4) 0.5317(3) 0.0849(5) 0.032(1) 0.400 . Uani d
O(1) -0.1306(3) 0.5678(2) 0.5486(3) 0.053(1) 1.000 . Uani d
O(2) -0.2163(3) 0.4986(2) 0.3785(3) 0.049(1) 1.000 . Uani d
O(3) -0.4228(3) 0.5358(4) 0.2795(5) 0.118(2) 1.000 . Uani d
O(4) -0.5665(3) 0.5936(3) 0.0582(4) 0.073(1) 1.000 . Uani d
O(5) -0.5352(3) 0.6644(3) -0.1637(5) 0.081(2) 1.000 . Uani d
O(6) -0.3625(3) 0.7111(3) -0.2079(3) 0.067(1) 1.000 . Uani d
O(7) -0.3151(3) 0.6806(3) -0.3657(4) 0.101(2) 1.000 . Uani d
O(8) 0.3290(2) 0.6329(2) 0.3730(3) 0.0400(9) 1.000 . Uani d
O(9) 0.2544(2) 0.7408(2) 0.0291(3) 0.040(1) 1.000 . Uani d
O(10b) 0.1267(6) 0.8321(5) 0.2644(7) 0.031(2) 0.400 D Uiso d
O(10a) 0.1583(6) 0.5044(4) 0.0576(7) 0.048(2) 0.600 . Uani d
O(11b) -0.274(1) 0.5715(9) 0.015(2) 0.040(5) 0.200 . Uani d
O(11a) -0.3364(8) 0.6294(7) 0.126(1) 0.110(5) 0.500 . Uani d
O(11c) -0.280(1) 0.652(1) 0.203(2) 0.101(7) 0.300 . Uani d
N(1) 0.0482(3) 0.6123(2) 0.2635(3) 0.030(1) 1.000 . Uani d
N(2) -0.0105(3) 0.6793(2) 0.0180(3) 0.0306(9) 1.000 . Uani d
C(1) -0.0235(4) 0.5600(3) 0.2119(4) 0.036(1) 1.000 . Uani d
C(2) -0.0878(3) 0.5353(3) 0.2663(4) 0.038(1) 1.000 . Uani d
C(3) -0.0760(3) 0.5635(3) 0.3811(4) 0.032(1) 1.000 . Uani d
C(4) -0.0009(4) 0.6150(3) 0.4387(4) 0.034(1) 1.000 . Uani d
C(5) 0.0600(3) 0.6390(3) 0.3787(4) 0.035(1) 1.000 . Uani d
C(6) -0.1432(4) 0.5442(3) 0.4461(4) 0.038(1) 1.000 . Uani d
C(7) -0.2874(5) 0.4785(5) 0.4327(6) 0.095(3) 1.000 . Uani d
C(8) -0.3639(5) 0.5371(6) 0.4073(7) 0.115(3) 1.000 . Uani d
C(9) -0.5193(4) 0.5318(4) 0.2510(7) 0.074(2) 1.000 . Uani d
C(10) -0.5764(5) 0.5247(5) 0.1151(8) 0.088(2) 1.000 . Uani d
C(11) -0.6311(5) 0.5948(4) -0.0696(7) 0.069(2) 1.000 . Uani d
C(12) -0.6173(4) 0.6680(4) -0.1279(6) 0.067(2) 1.000 . Uani d
C(13) -0.5242(4) 0.7356(4) -0.2208(6) 0.071(2) 1.000 . Uani d
C(14) -0.4625(4) 0.7208(5) -0.2931(6) 0.084(2) 1.000 . Uani d
C(15) -0.2969(4) 0.6931(4) -0.2567(5) 0.067(2) 1.000 . Uani d
C(16) -0.1969(4) 0.6914(3) -0.1616(4) 0.045(1) 1.000 . Uani d
C(17) -0.1766(4) 0.7183(3) -0.0430(4) 0.042(1) 1.000 . Uani d
C(18) -0.0839(3) 0.7125(3) 0.0421(4) 0.038(1) 1.000 . Uani d
C(19) -0.0310(3) 0.6545(3) -0.0993(4) 0.031(1) 1.000 . Uani d
C(20) -0.1221(3) 0.6579(3) -0.1904(4) 0.039(1) 1.000 . Uani d
C(21) 0.2563(3) 0.6453(2) 0.2955(4) 0.030(1) 1.000 . Uani d
C(22) 0.2079(3) 0.7103(3) 0.0758(4) 0.031(1) 1.000 . Uani d
C(23a) 0.147(1) 0.5632(7) 0.097(2) 0.038(3) 0.600 . Uani d
C(23b) 0.128(1) 0.7654(5) 0.225(1) 0.038(4) 0.400 D Uiso d
H(1) -0.3159 0.4290 0.4002 0.115 1.000 . Uiso c
H(2) -0.2552 0.4741 0.5193 0.115 1.000 . Uiso c
H(3) -0.3360 0.5880 0.4293 0.139 1.000 . Uiso c
H(4) -0.4025 0.5252 0.4543 0.139 1.000 . Uiso c
H(5) -0.5327 0.4870 0.2910 0.088 1.000 . Uiso c
H(6) -0.5393 0.5785 0.2800 0.088 1.000 . Uiso c
H(7) -0.6427 0.5161 0.1017 0.105 1.000 . Uiso c
H(8) -0.5527 0.4814 0.0826 0.105 1.000 . Uiso c
H(9) -0.6177 0.5506 -0.1109 0.083 1.000 . Uiso c
H(10) -0.6962 0.5918 -0.0740 0.083 1.000 . Uiso c
H(11) -0.6086 0.7103 -0.0715 0.080 1.000 . Uiso c
H(12) -0.6735 0.6773 -0.1991 0.080 1.000 . Uiso c
H(13) -0.5860 0.7539 -0.2740 0.086 1.000 . Uiso c
H(14) -0.4948 0.7745 -0.1598 0.086 1.000 . Uiso c
H(15) -0.4666 0.7642 -0.3462 0.102 1.000 . Uiso c
H(16) -0.4834 0.6740 -0.3407 0.102 1.000 . Uiso c
H(17) -0.0306 0.5385 0.1340 0.043 1.000 . Uiso c
H(18) -0.1389 0.5000 0.2246 0.045 1.000 . Uiso c
H(19) 0.0092 0.6341 0.5189 0.041 1.000 . Uiso c
H(20) 0.1110 0.6750 0.4188 0.041 1.000 . Uiso c
H(21) -0.2264 0.7402 -0.0204 0.050 1.000 . Uiso c
H(22) -0.0709 0.7333 0.1221 0.046 1.000 . Uiso c
H(23) 0.0204 0.6334 -0.1198 0.038 1.000 . Uiso c
H(24) -0.1334 0.6379 -0.2705 0.046 1.000 . Uiso c

loop_
_atom_type_symbol
_atom_type_oxidation_number
_atom_type_number_in_cell
_atom_type_scat_dispersion_real
_atom_type_scat_dispersion_imag
_atom_type_scat_source
C 0 92 0.003 0.002
;International Tables for Crystallography
(1992, Vol. C, Tables 4.2.6.8 and 6.1.1.1)
;
H 0 96 0.000 0.000
;International Tables for Crystallography
(1992, Vol. C, Table 6.1.1.2)
;
N 0 8 0.006 0.003
;International Tables for Crystallography
(1992, Vol. C, Tables 4.2.6.8 and 6.1.1.1)
;
O 0 44 0.011 0.006
;International Tables for Crystallography
(1992, Vol. C, Tables 4.2.6.8 and 6.1.1.1)
;
Cl 0 4 0.148 0.159
;International Tables for Crystallography
(1992, Vol. C, Tables 4.2.6.8 and 6.1.1.1)
;
Re 0 4 -1.018 7.231
;International Tables for Crystallography
(1992, Vol. C, Tables 4.2.6.8 and 6.1.1.1)
;

loop_
_geom_angle_atom_site_label_1
_geom_angle_atom_site_label_2
_geom_angle_atom_site_label_3
_geom_angle
_geom_angle_publ_flag
Cl(1a) Re(1) Cl(1b) 174.2(2) yes
Cl(1a) Re(1) N(1) 88.9(1) yes
Cl(1a) Re(1) N(2) 86.5(1) yes
Cl(1a) Re(1) C(21) 93.6(2) yes
Cl(1a) Re(1) C(22) 89.2(2) yes
Cl(1a) Re(1) C(23a) 176.9(7) yes
Cl(1a) Re(1) C(23b) 4.3(7) yes
Cl(1b) Re(1) N(1) 87.1(2) yes
Cl(1b) Re(1) N(2) 88.8(2) yes
Cl(1b) Re(1) C(21) 90.9(2) yes
Cl(1b) Re(1) C(22) 94.7(2) yes
Cl(1b) Re(1) C(23a) 5.5(7) yes
Cl(1b) Re(1) C(23b) 178.5(6) yes
N(1) Re(1) N(2) 82.2(2) yes
N(1) Re(1) C(21) 94.3(2) yes
N(1) Re(1) C(22) 177.9(2) yes
N(1) Re(1) C(23a) 92.4(6) yes
N(1) Re(1) C(23b) 91.8(6) yes
N(2) Re(1) C(21) 176.5(2) yes
N(2) Re(1) C(22) 96.9(2) yes
N(2) Re(1) C(23a) 90.9(7) yes
N(2) Re(1) C(23b) 90.1(6) yes
C(21) Re(1) C(22) 86.6(2) yes
C(21) Re(1) C(23a) 89.2(7) yes
C(21) Re(1) C(23b) 90.1(6) yes
C(22) Re(1) C(23a) 89.4(6) yes
C(22) Re(1) C(23b) 86.4(6) yes
C(23a) Re(1) C(23b) 175.8(8) yes
Re(1) Cl(1a) O(10b) 156.7(9) yes
Re(1) Cl(1a) C(23b) 15(2) yes
O(10b) Cl(1a) C(23b) 142(2) yes
Re(1) Cl(1b) O(10a) 151(1) yes
Re(1) Cl(1b) C(23a) 19(2) yes
O(10a) Cl(1b) C(23a) 132(3) yes
C(6) O(2) C(7) 116.2(5) yes
C(8) O(3) C(9) 116.5(7) yes
C(10) O(4) C(11) 111.3(7) yes
C(12) O(5) C(13) 111.2(6) yes
C(14) O(6) C(15) 117.0(6) yes
Cl(1a) O(10b) C(23b) 17(1) yes
Cl(1b) O(10a) C(23a) 21(1) yes
Re(1) N(1) C(1) 122.4(3) yes
Re(1) N(1) C(5) 120.4(4) yes
C(1) N(1) C(5) 116.9(5) yes
Re(1) N(2) C(18) 121.7(3) yes
Re(1) N(2) C(19) 121.9(3) yes
C(18) N(2) C(19) 116.3(5) yes
N(1) C(1) C(2) 123.8(5) yes
N(1) C(1) H(17) 118.1 no
C(2) C(1) H(17) 118.1 no
C(1) C(2) C(3) 118.7(5) yes
C(1) C(2) H(18) 120.6 no
C(3) C(2) H(18) 120.6 no
C(2) C(3) C(4) 119.0(5) yes
C(2) C(3) C(6) 123.5(5) yes
C(4) C(3) C(6) 117.5(5) yes
C(3) C(4) C(5) 119.8(5) yes
C(3) C(4) H(19) 120.0 no
C(5) C(4) H(19) 120.2 no
N(1) C(5) C(4) 121.8(5) yes
N(1) C(5) H(20) 119.1 no
C(4) C(5) H(20) 119.1 no
O(1) C(6) O(2) 125.1(6) yes
O(1) C(6) C(3) 122.8(6) yes
O(2) C(6) C(3) 112.1(5) yes
O(2) C(7) C(8) 112.9(8) yes
O(2) C(7) H(1) 108.5 no
O(2) C(7) H(2) 108.6 no
C(8) C(7) H(1) 108.6 no
C(8) C(7) H(2) 108.7 no
H(1) C(7) H(2) 109.4 no
O(3) C(8) C(7) 109.6(8) yes
O(3) C(8) H(3) 109.7 no
O(3) C(8) H(4) 109.5 no
C(7) C(8) H(3) 109.4 no
C(7) C(8) H(4) 109.2 no
H(3) C(8) H(4) 109.5 no
O(3) C(9) C(10) 113.6(7) yes
O(3) C(9) H(5) 108.4 no
O(3) C(9) H(6) 108.4 no
C(10) C(9) H(5) 108.5 no
C(10) C(9) H(6) 108.4 no
H(5) C(9) H(6) 109.6 no
O(4) C(10) C(9) 108.9(8) yes
O(4) C(10) H(7) 109.8 no
O(4) C(10) H(8) 109.7 no
C(9) C(10) H(7) 109.5 no
C(9) C(10) H(8) 109.6 no
H(7) C(10) H(8) 109.4 no
O(4) C(11) C(12) 109.9(7) yes
O(4) C(11) H(9) 109.3 no
O(4) C(11) H(10) 109.3 no
C(12) C(11) H(9) 109.6 no
C(12) C(11) H(10) 109.5 no
H(9) C(11) H(10) 109.3 no
O(5) C(12) C(11) 112.4(6) yes
O(5) C(12) H(11) 108.8 no
O(5) C(12) H(12) 108.7 no
C(11) C(12) H(11) 108.7 no
C(11) C(12) H(12) 108.6 no
H(11) C(12) H(12) 109.5 no
O(5) C(13) C(14) 109.2(7) yes
O(5) C(13) H(13) 109.5 no
O(5) C(13) H(14) 109.6 no
C(14) C(13) H(13) 109.5 no
C(14) C(13) H(14) 109.6 no
H(13) C(13) H(14) 109.4 no
O(6) C(14) C(13) 108.5(6) yes
O(6) C(14) H(15) 109.7 no
O(6) C(14) H(16) 109.7 no
C(13) C(14) H(15) 109.8 no
C(13) C(14) H(16) 109.6 no
H(15) C(14) H(16) 109.5 no
O(6) C(15) O(7) 124.8(6) yes
O(6) C(15) C(16) 111.7(6) yes
O(7) C(15) C(16) 123.4(7) yes
C(15) C(16) C(17) 122.0(6) yes
C(15) C(16) C(20) 119.5(6) yes
C(17) C(16) C(20) 118.5(5) yes
C(16) C(17) C(18) 119.5(5) yes
C(16) C(17) H(21) 120.2 no
C(18) C(17) H(21) 120.3 no
N(2) C(18) C(17) 123.5(5) yes
N(2) C(18) H(22) 118.3 no
C(17) C(18) H(22) 118.2 no
N(2) C(19) C(20) 123.9(5) yes
N(2) C(19) H(23) 118.0 no
C(20) C(19) H(23) 118.1 no
C(16) C(20) C(19) 118.2(5) yes
C(16) C(20) H(24) 121.0 no
C(19) C(20) H(24) 120.8 no
Re(1) C(21) O(8) 178.1(5) yes
Re(1) C(22) O(9) 176.4(5) yes
Re(1) C(23a) Cl(1b) 155(3) yes
Re(1) C(23a) O(10a) 178(2) yes
Cl(1b) C(23a) O(10a) 27(2) yes
Re(1) C(23b) Cl(1a) 161(3) yes
Re(1) C(23b) O(10b) 178(2) yes
Cl(1a) C(23b) O(10b) 21(1) yes

loop_
_geom_bond_atom_site_label_1
_geom_bond_atom_site_label_2
_geom_bond_distance
_geom_bond_publ_flag
Re(1) Cl(1a) 2.447(3) yes
Re(1) Cl(1b) 2.406(5) yes
Re(1) N(1) 2.203(4) yes
Re(1) N(2) 2.216(4) yes
Re(1) C(21) 1.919(6) yes
Re(1) C(22) 1.927(6) yes
Re(1) C(23a) 1.89(1) yes
Re(1) C(23b) 1.896(8) yes
Cl(1a) O(10b) 0.716(8) yes
Cl(1a) C(23b) 0.57(1) yes
Cl(1b) O(10a) 0.685(8) yes
Cl(1b) C(23a) 0.55(1) yes
O(1) C(6) 1.210(6) yes
O(2) C(6) 1.329(7) yes
O(2) C(7) 1.460(7) yes
O(3) C(8) 1.43(1) yes
O(3) C(9) 1.348(8) yes
O(4) C(10) 1.377(9) yes
O(4) C(11) 1.447(9) yes
O(5) C(12) 1.430(8) yes
O(5) C(13) 1.415(9) yes
O(6) C(14) 1.461(8) yes
O(6) C(15) 1.334(8) yes
O(7) C(15) 1.219(8) yes
O(8) C(21) 1.145(6) yes
O(9) C(22) 1.149(6) yes
O(10b) C(23b) 1.221(8) yes
O(10a) C(23a) 1.13(1) yes
O(11a) O(11c) 1.06(2) yes
N(1) C(1) 1.345(7) yes
N(1) C(5) 1.369(6) yes
N(2) C(18) 1.347(7) yes
N(2) C(19) 1.356(6) yes
C(1) C(2) 1.392(7) yes
C(1) H(17) 0.95 no
C(2) C(3) 1.373(7) yes
C(2) H(18) 0.95 no
C(3) C(4) 1.380(8) yes
C(3) C(6) 1.498(7) yes
C(4) C(5) 1.394(7) yes
C(4) H(19) 0.95 no
C(5) H(20) 0.95 no
C(7) C(8) 1.45(1) yes
C(7) H(1) 0.95 no
C(7) H(2) 0.95 no
C(8) H(3) 0.95 no
C(8) H(4) 0.95 no
C(9) C(10) 1.50(1) yes
C(9) H(5) 0.95 no
C(9) H(6) 0.95 no
C(10) H(7) 0.95 no
C(10) H(8) 0.95 no
C(11) C(12) 1.46(1) yes
C(11) H(9) 0.95 no
C(11) H(10) 0.95 no
C(12) H(11) 0.95 no
C(12) H(12) 0.95 no
C(13) C(14) 1.48(1) yes
C(13) H(13) 0.95 no
C(13) H(14) 0.95 no
C(14) H(15) 0.95 no
C(14) H(16) 0.95 no
C(15) C(16) 1.493(8) yes
C(16) C(17) 1.383(8) yes
C(16) C(20) 1.395(8) yes
C(17) C(18) 1.373(8) yes
C(17) H(21) 0.95 no
C(18) H(22) 0.95 no
C(19) C(20) 1.381(7) yes
C(19) H(23) 0.95 no
C(20) H(24) 0.95 no
